data_4123204
loop_
_publ_author_name
'Shaw, Megan H.'
'McCreanor, Niall G.'
'Whittingham, William G.'
'Bower, John F.'

_publ_section_title
;
 Reversible C-C bond activation enables stereocontrol in rh-catalyzed
 carbonylative cycloadditions of aminocyclopropanes.
;
_journal_issue 1
_journal_name_full 'Journal of the American Chemical Society'
_journal_page_first 463
_journal_page_last 468
_journal_paper_doi 10.1021/ja511335v
_journal_volume 137
_journal_year 2015
_chemical_formula_moiety 'C32 H22 F18 N O5 P Rh, C F3 O3 S, C7 H8'
_chemical_formula_sum 'C40 H30 F21 N O8 P Rh S'
_chemical_formula_weight 1217.59
_chemical_name_systematic
;
 ?
;
_space_group_crystal_system triclinic
_space_group_IT_number 2
_space_group_name_Hall '-P 1'
_space_group_name_H-M_alt 'P -1'
_symmetry_space_group_name_Hall '-P 1'
_symmetry_space_group_name_H-M 'P -1'
_atom_sites_solution_hydrogens mixed
_atom_sites_solution_primary iterative
_audit_creation_date 2014-06-11
_audit_creation_method
;
Olex2 1.2
(compiled 2014.05.21 svn.r2940 for OlexSys, GUI svn.r4846)
;
_cell_angle_alpha 96.097(4)
_cell_angle_beta 93.726(5)
_cell_angle_gamma 113.041(5)
_cell_formula_units_Z 2
_cell_length_a 11.9218(14)
_cell_length_b 12.1401(14)
_cell_length_c 17.385(2)
_cell_measurement_reflns_used 9896
_cell_measurement_temperature 100.0
_cell_measurement_theta_max 66.91
_cell_measurement_theta_min 2.57
_cell_volume 2286.7(5)
_computing_cell_refinement 'SAINT v8.34A (Bruker, 2013)'
_computing_data_reduction 'SAINT v8.34A (Bruker, 2013)'
_computing_molecular_graphics 'Olex2 (Dolomanov et al., 2009)'
_computing_publication_material 'Olex2 (Dolomanov et al., 2009)'
_computing_structure_refinement 'ShelXL (Sheldrick, 2008)'
_computing_structure_solution 'olex2.solve (Bourhis et al., 2013)'
_diffrn_ambient_temperature 100.0
_diffrn_detector 'Bruker Pt135 CCD area detector'
_diffrn_detector_type 'CCD area detector'
_diffrn_measured_fraction_theta_full 0.941
_diffrn_measured_fraction_theta_max 0.957
_diffrn_measurement_device 'Bruker Mircostar Rotating anode'
_diffrn_measurement_device_type 'Bruker APEX-II CCD'
_diffrn_measurement_method '\f and \w scans'
_diffrn_radiation_monochromator graphite
_diffrn_radiation_type CuK\a
_diffrn_radiation_wavelength 1.54178
_diffrn_reflns_av_R_equivalents 0.0561
_diffrn_reflns_av_unetI/netI 0.0685
_diffrn_reflns_Laue_measured_fraction_full 0.941
_diffrn_reflns_Laue_measured_fraction_max 0.957
_diffrn_reflns_limit_h_max 13
_diffrn_reflns_limit_h_min -13
_diffrn_reflns_limit_k_max 14
_diffrn_reflns_limit_k_min -10
_diffrn_reflns_limit_l_max 19
_diffrn_reflns_limit_l_min -20
_diffrn_reflns_number 19012
_diffrn_reflns_point_group_measured_fraction_full 0.941
_diffrn_reflns_point_group_measured_fraction_max 0.957
_diffrn_reflns_theta_full 67.679
_diffrn_reflns_theta_max 66.948
_diffrn_reflns_theta_min 2.573
_diffrn_source 'micro-focus rotating anode'
_diffrn_standards_number 0
_exptl_absorpt_coefficient_mu 5.058
_exptl_absorpt_correction_T_max 0.3506
_exptl_absorpt_correction_T_min 0.0867
_exptl_absorpt_correction_type multi-scan
_exptl_absorpt_process_details
;
SADABS-2012/1 (Bruker,2012) was used for absorption correction.
wR2(int) was 0.1265 before and 0.0782 after correction.
The Ratio of minimum to maximum transmission is 0.2473.
The \l/2 correction factor is 0.0015.
;
_exptl_crystal_colour colourless
_exptl_crystal_colour_primary colourless
_exptl_crystal_density_diffrn 1.768
_exptl_crystal_description needle
_exptl_crystal_F_000 1212
_exptl_crystal_size_max 0.346
_exptl_crystal_size_mid 0.18
_exptl_crystal_size_min 0.175
_refine_diff_density_max 2.638
_refine_diff_density_min -2.384
_refine_diff_density_rms 0.170
_refine_ls_extinction_method none
_refine_ls_goodness_of_fit_ref 1.026
_refine_ls_hydrogen_treatment constr
_refine_ls_matrix_type full
_refine_ls_number_parameters 747
_refine_ls_number_reflns 7795
_refine_ls_number_restraints 345
_refine_ls_restrained_S_all 1.019
_refine_ls_R_factor_all 0.0696
_refine_ls_R_factor_gt 0.0637
_refine_ls_shift/su_max 0.001
_refine_ls_shift/su_mean 0.000
_refine_ls_structure_factor_coef Fsqd
_refine_ls_weighting_details 'w=1/[\s^2^(Fo^2^)+(0.1391P)^2^] where P=(Fo^2^+2Fc^2^)/3'
_refine_ls_weighting_scheme calc
_refine_ls_wR_factor_gt 0.1697
_refine_ls_wR_factor_ref 0.1760
_reflns_Friedel_coverage 0.000
_reflns_number_gt 6836
_reflns_number_total 7795
_reflns_threshold_expression 'I > 2\s(I)'
_cod_data_source_file ja511335v_si_008.cif
_cod_data_source_block testt2
_cod_depositor_comments 'Adding full bibliography for 4123199--4123207.cif.'
_cod_database_code 4123204
_shelxl_version_number 2013-4
_shelx_space_group_comment
;
The symmetry employed for this shelxl refinement is uniquely defined
by the following loop, which should always be used as a source of
symmetry information in preference to the above space-group names.
They are only intended as comments.
;
_shelx_estimated_absorpt_t_max 0.471
_shelx_estimated_absorpt_t_min 0.274
_olex2_refinement_description
;
1. Fixed Uiso
 At 1.2 times of:
  All C(H) groups, All C(H,H) groups
 At 1.5 times of:
  All C(H,H,H) groups, All O(H,H) groups
2. Restrained distances
 F18B-C31 \\sim F18A-C31 \\sim F17B-C31 \\sim F17A-C31 \\sim F16B-C31 \\sim
F16A-C31
 with sigma of 0.005
 F13B-C30 \\sim F13C-C30 \\sim F14A-C30 \\sim F14B-C30 \\sim F14C-C30 \\sim
F15A-C30 \\sim F15B-C30 ~
 F15C-C30 \\sim F13A-C30
 with sigma of 0.005
3. Uiso/Uaniso restraints and constraints
F14A \\sim F14B \\sim F14C \\sim F15A \\sim F15B \\sim F15C \\sim F13A \\sim
F13B \\sim F13C: within 1.7A with sigma of 0.003 and sigma for terminal atoms
of 0.006
C33 \\sim C38 \\sim C37 \\sim C36 \\sim C35 \\sim C34 \\sim C39 \\sim C39A
\\sim C33A \\sim C34A \\sim C35A \\sim C36A \\sim C37A \\sim C38A: within 1.7A
with sigma of 0.003 and sigma for terminal atoms of 0.006
Uanis(F16B) \\sim Ueq, Uanis(F16A) \\sim Ueq: with sigma of 0.003 and sigma for
terminal atoms of 0.006
Uanis(F18A) = Uanis(F18B)
Uanis(F17A) = Uanis(F17B)
Uanis(F16B) = Uanis(F16A)
Uanis(C38) = Uanis(C38A)
Uanis(C34A) = Uanis(C35)
Uanis(C36) = Uanis(C35A)
4. Others
 Fixed Sof: F18B(0.5699) F16B(0.5699) F17B(0.5699) F14B(0.44) F13B(0.44)
 F15C(0.44) C33(0.69316) C38(0.69316) H38(0.69316) C37(0.69316) H37(0.69316)
 C36(0.69316) H36(0.69316) C35(0.69316) H35(0.69316) C34(0.69316) H34(0.69316)
 C39(0.69316) H39A(0.69316) H39B(0.69316) H39C(0.69316) F17A(0.4301)
 F16A(0.4301) F18A(0.4301) F14A(0.28) F15A(0.28) F13A(0.28) F14C(0.28)
 F15B(0.28) F13C(0.28) C39A(0.30684) H39D(0.30684) H39E(0.30684) H39F(0.30684)
 C33A(0.30684) C34A(0.30684) H34A(0.30684) C35A(0.30684) H35A(0.30684)
 C36A(0.30684) H36A(0.30684) C37A(0.30684) H37A(0.30684) C38A(0.30684)
 H38A(0.30684)
5.a Rotating group:
 O4(H4A,H4B)
5.b Ternary CH refined with riding coordinates:
 C4(H4)
5.c Secondary CH2 refined with riding coordinates:
 C3(H3A,H3B), C2(H2A,H2B)
5.d Aromatic/amide H refined with riding coordinates:
 C21(H21), C11(H11), C9(H9), C25(H25), C13(H13), C27(H27), C17(H17), C29(H29),
 C19(H19), C38(H38), C37(H37), C36(H36), C35(H35), C34(H34), C34A(H34A),
 C35A(H35A), C36A(H36A), C37A(H37A), C38A(H38A)
5.e Fitted hexagon refined as free rotating group:
 C33(C38,C37,C36,C35,C34), C33A(C34A,C35A,C36A,C37A,C38A)
5.f Idealised Me refined as rotating group:
 C6(H6A,H6B,H6C), C7(H7A,H7B,H7C), C39(H39A,H39B,H39C), C39A(H39D,H39E,H39F)
;
_olex2_submission_special_instructions 'No special instructions were received'

loop_
_space_group_symop_operation_xyz
'x, y, z'
'-x, -y, -z'

loop_
_atom_site_label
_atom_site_type_symbol
_atom_site_fract_x
_atom_site_fract_y
_atom_site_fract_z
_atom_site_U_iso_or_equiv
_atom_site_adp_type
_atom_site_occupancy
_atom_site_site_symmetry_order
_atom_site_calc_flag
_atom_site_refinement_flags_posn
_atom_site_refinement_flags_adp
_atom_site_refinement_flags_occupancy
_atom_site_disorder_assembly
_atom_site_disorder_group
Rh1 Rh 1.05558(3) 0.83254(3) 0.76937(2) 0.01947(15) Uani 1 1 d . . . . .
P1 P 0.85179(10) 0.71910(9) 0.69899(6) 0.0185(2) Uani 1 1 d . . . . .
S1 S 0.78281(11) 0.00695(11) 0.91501(7) 0.0316(3) Uani 1 1 d . . . . .
F11 F 0.9385(3) 0.9316(3) 0.42295(17) 0.0412(7) Uani 1 1 d . . . . .
O4 O 0.9901(3) 0.8498(3) 0.88810(18) 0.0264(7) Uani 1 1 d . . . . .
H4A H 1.0532 0.8890 0.9233 0.040 Uiso 1 1 d GR . . . .
H4B H 0.9488 0.7779 0.9002 0.040 Uiso 1 1 d GR . . . .
F10 F 0.7920(3) 0.7565(3) 0.39383(16) 0.0361(7) Uani 1 1 d . . . . .
O3 O 1.0626(3) 0.6760(3) 0.80299(18) 0.0248(7) Uani 1 1 d . . . . .
F12 F 0.7573(3) 0.9162(3) 0.38480(16) 0.0373(7) Uani 1 1 d . . . . .
F18B F 0.949(8) 0.2547(18) 0.577(5) 0.050(6) Uani 0.5699 1 d . . P A 1
F16B F 1.0557(7) 0.3980(7) 0.6734(3) 0.0393(16) Uani 0.5699 1 d . U P A 1
O2 O 1.1679(3) 0.6174(3) 0.88954(19) 0.0303(7) Uani 1 1 d . . . . .
F1 F 0.7783(3) 0.4672(3) 0.94030(19) 0.0485(8) Uani 1 1 d . . . . .
O6 O 0.8120(4) -0.0689(3) 0.8566(2) 0.0370(8) Uani 1 1 d . . . . .
F3 F 0.8025(4) 0.6384(3) 0.99967(19) 0.0636(12) Uani 1 1 d . . . . .
F9 F 0.7383(4) 1.1496(3) 0.6651(3) 0.0595(10) Uani 1 1 d . . . . .
F20 F 0.9966(3) 0.1760(4) 0.9054(2) 0.0601(10) Uani 1 1 d . . . . .
F6 F 0.3805(3) 0.6723(3) 0.7673(2) 0.0506(9) Uani 1 1 d . . . . .
O5 O 1.0586(3) 1.0732(3) 0.7428(2) 0.0332(8) Uani 1 1 d . . . . .
C20 C 0.7912(4) 0.8734(4) 0.5108(3) 0.0220(9) Uani 1 1 d . . . . .
F7 F 0.6117(4) 1.0082(3) 0.7147(2) 0.0525(9) Uani 1 1 d . . . . .
O1 O 1.0826(3) 0.7938(3) 0.60689(18) 0.0307(7) Uani 1 1 d . . . . .
F17B F 1.0771(7) 0.420(2) 0.5523(6) 0.055(3) Uani 0.5699 1 d . . P A 1
F5 F 0.3490(3) 0.5014(3) 0.7005(2) 0.0531(9) Uani 1 1 d . . . . .
F8 F 0.5689(5) 1.0333(5) 0.5988(2) 0.0756(14) Uani 1 1 d . . . . .
O7 O 0.6608(4) 0.0003(4) 0.9034(3) 0.0500(10) Uani 1 1 d . . . . .
C12 C 0.5228(4) 0.5883(4) 0.7927(3) 0.0275(10) Uani 1 1 d . . . . .
F21 F 0.8679(4) 0.2419(3) 0.9505(3) 0.0724(12) Uani 1 1 d . . . . .
N1 N 1.2460(4) 0.8095(4) 0.8653(2) 0.0277(8) Uani 1 1 d . . . . .
C21 C 0.8230(4) 0.8007(4) 0.5578(2) 0.0214(9) Uani 1 1 d . . . . .
H21 H 0.8604 0.7496 0.5371 0.026 Uiso 1 1 calc R . . . .
F4 F 0.3180(3) 0.5093(4) 0.8202(3) 0.0579(10) Uani 1 1 d . . . . .
C16 C 0.7991(4) 0.8044(4) 0.6354(2) 0.0201(9) Uani 1 1 d . . . . .
C11 C 0.5584(5) 0.5559(4) 0.8619(3) 0.0276(10) Uani 1 1 d . . . . .
H11 H 0.4998 0.5215 0.8964 0.033 Uiso 1 1 calc R . . . .
C1 C 1.1356(4) 0.8219(4) 0.6714(3) 0.0257(10) Uani 1 1 d . . . . .
C9 C 0.7652(4) 0.6231(4) 0.8294(2) 0.0223(9) Uani 1 1 d . . . . .
H9 H 0.8476 0.6327 0.8416 0.027 Uiso 1 1 calc R . . . .
O8 O 0.8277(4) 0.0041(4) 0.9937(2) 0.0427(9) Uani 1 1 d . . . . .
C6 C 1.0672(5) 0.4999(5) 0.8743(3) 0.0347(11) Uani 1 1 d . . . . .
H6A H 1.0495 0.4729 0.8180 0.052 Uiso 1 1 calc GR . . . .
H6B H 0.9943 0.5051 0.8945 0.052 Uiso 1 1 calc GR . . . .
H6C H 1.0894 0.4420 0.9000 0.052 Uiso 1 1 calc GR . . . .
C25 C 0.7241(4) 0.5174(4) 0.5835(3) 0.0247(9) Uani 1 1 d . . . . .
H25 H 0.6631 0.5492 0.5789 0.030 Uiso 1 1 calc R . . . .
C18 C 0.7170(4) 0.9538(4) 0.6176(3) 0.0251(9) Uani 1 1 d . . . . .
C24 C 0.8306(4) 0.5802(4) 0.6348(2) 0.0210(9) Uani 1 1 d . . . . .
F19 F 0.8502(4) 0.1789(4) 0.8279(3) 0.0706(12) Uani 1 1 d . . . . .
C13 C 0.6089(4) 0.6393(4) 0.7423(3) 0.0241(9) Uani 1 1 d . . . . .
H13 H 0.5844 0.6613 0.6952 0.029 Uiso 1 1 calc R . . . .
C23 C 0.8198(5) 0.8693(4) 0.4280(3) 0.0286(10) Uani 1 1 d . . . . .
C14 C 0.7219(5) 0.5407(5) 0.9537(3) 0.0354(12) Uani 1 1 d . . . . .
C5 C 1.1573(4) 0.7029(4) 0.8509(3) 0.0256(10) Uani 1 1 d . . . . .
C27 C 0.7943(5) 0.3615(4) 0.5440(3) 0.0277(10) Uani 1 1 d . . . . .
H27 H 0.7825 0.2880 0.5126 0.033 Uiso 1 1 calc R . . . .
C4 C 1.2340(4) 0.9071(4) 0.8252(3) 0.0247(9) Uani 1 1 d . . . . .
H4 H 1.2462 0.9788 0.8641 0.030 Uiso 1 1 calc R . . . .
C17 C 0.7483(4) 0.8821(4) 0.6659(3) 0.0229(9) Uani 1 1 d . . . . .
H17 H 0.7348 0.8869 0.7191 0.027 Uiso 1 1 calc R . . . .
C29 C 0.9191(4) 0.5320(4) 0.6405(2) 0.0229(9) Uani 1 1 d . . . . .
H29 H 0.9926 0.5735 0.6750 0.027 Uiso 1 1 calc R . . . .
C26 C 0.7064(5) 0.4102(4) 0.5394(3) 0.0302(10) Uani 1 1 d . . . . .
C7 C 1.3563(5) 0.8409(5) 0.9205(3) 0.0352(11) Uani 1 1 d . . . . .
H7A H 1.3577 0.9000 0.9640 0.053 Uiso 1 1 calc GR . . . .
H7B H 1.4296 0.8757 0.8940 0.053 Uiso 1 1 calc GR . . . .
H7C H 1.3550 0.7679 0.9404 0.053 Uiso 1 1 calc GR . . . .
C31 C 0.9961(4) 0.3734(4) 0.60185(19) 0.0298(10) Uani 1 1 d . . . . .
C19 C 0.7391(4) 0.9489(4) 0.5405(3) 0.0260(10) Uani 1 1 d . . . . .
H19 H 0.7182 0.9979 0.5081 0.031 Uiso 1 1 calc R . . . .
C10 C 0.6784(5) 0.5742(4) 0.8795(3) 0.0268(10) Uani 1 1 d . . . . .
C3 C 1.3218(5) 0.9439(5) 0.7649(3) 0.0319(11) Uani 1 1 d . . . . .
H3A H 1.4029 0.9475 0.7852 0.038 Uiso 1 1 calc R . . . .
H3B H 1.3325 1.0252 0.7531 0.038 Uiso 1 1 calc R . . . .
C32 C 1.0604(4) 0.9821(5) 0.7512(3) 0.0276(10) Uani 1 1 d . . . . .
C28 C 0.8990(4) 0.4233(4) 0.5956(3) 0.0237(9) Uani 1 1 d . . . . .
C8 C 0.7307(4) 0.6581(4) 0.7609(2) 0.0211(9) Uani 1 1 d . . . . .
C2 C 1.2711(5) 0.8519(5) 0.6909(3) 0.0297(10) Uani 1 1 d . . . . .
H2A H 1.3160 0.8855 0.6472 0.036 Uiso 1 1 calc R . . . .
H2B H 1.2828 0.7773 0.6986 0.036 Uiso 1 1 calc R . . . .
C66 C 0.8791(6) 0.1587(6) 0.8995(4) 0.0451(13) Uani 1 1 d . . . . .
C15 C 0.3924(5) 0.5676(5) 0.7707(3) 0.0371(12) Uani 1 1 d . . . . .
C22 C 0.6591(5) 1.0347(4) 0.6496(3) 0.0345(11) Uani 1 1 d . . . . .
F2 F 0.6315(3) 0.4876(3) 0.99498(18) 0.0444(8) Uani 1 1 d . . . . .
C30 C 0.5923(5) 0.3411(4) 0.4847(3) 0.0424(13) Uani 1 1 d . . . . .
F14B F 0.5142(9) 0.3948(10) 0.4797(8) 0.059(2) Uani 0.44 1 d . . P B 1
F13B F 0.6130(9) 0.3118(11) 0.4117(4) 0.049(2) Uani 0.44 1 d . . P B 1
F15C F 0.5568(8) 0.2209(5) 0.4818(7) 0.0521(18) Uani 0.44 1 d . . P B 3
C33 C 0.5170(5) 0.7311(5) 0.2319(2) 0.0438(11) Uani 0.6932 1 d . . P C 1
C38 C 0.6277(5) 0.7354(6) 0.2084(3) 0.0437(8) Uani 0.6932 1 d G . P C 1
H38 H 0.6818 0.7165 0.2419 0.052 Uiso 0.6932 1 calc R . P C 1
C37 C 0.6593(5) 0.7673(5) 0.1359(3) 0.0467(11) Uani 0.6932 1 d G . P C 1
H37 H 0.7350 0.7703 0.1199 0.056 Uiso 0.6932 1 calc R . P C 1
C36 C 0.5802(5) 0.7950(6) 0.0869(3) 0.0497(9) Uani 0.6932 1 d G . P C 1
H36 H 0.6018 0.8168 0.0374 0.060 Uiso 0.6932 1 calc R . P C 1
C35 C 0.4695(5) 0.7907(6) 0.1104(3) 0.0487(9) Uani 0.6932 1 d G . P C 1
H35 H 0.4154 0.8096 0.0770 0.058 Uiso 0.6932 1 calc R . P C 1
C34 C 0.4379(4) 0.7587(5) 0.1829(3) 0.0467(11) Uani 0.6932 1 d G . P C 1
H34 H 0.3622 0.7558 0.1990 0.056 Uiso 0.6932 1 calc R . P C 1
C39 C 0.4800(9) 0.6990(8) 0.3101(5) 0.0490(17) Uani 0.6932 1 d . . P C 1
H39A H 0.5062 0.7730 0.3476 0.073 Uiso 0.6932 1 calc GR . P C 1
H39B H 0.5191 0.6471 0.3278 0.073 Uiso 0.6932 1 calc GR . P C 1
H39C H 0.3906 0.6559 0.3061 0.073 Uiso 0.6932 1 calc GR . P C 1
F17A F 1.1027(10) 0.438(3) 0.5774(11) 0.055(3) Uani 0.4301 1 d . . P A 2
F16A F 1.0201(10) 0.3609(10) 0.6757(3) 0.0393(16) Uani 0.4301 1 d . U P A 2
F18A F 0.963(10) 0.259(3) 0.568(7) 0.050(6) Uani 0.4301 1 d . . P A 2
F14A F 0.5630(14) 0.4204(9) 0.4481(9) 0.057(2) Uani 0.28 1 d . . P B 2
F15A F 0.4972(10) 0.2987(17) 0.5263(8) 0.063(2) Uani 0.28 1 d . . P B 2
F13A F 0.5862(15) 0.2521(14) 0.4300(9) 0.058(2) Uani 0.28 1 d . . P B 2
F14C F 0.4920(9) 0.3556(17) 0.5047(11) 0.054(2) Uani 0.28 1 d . . P B 3
F15B F 0.5198(14) 0.2399(12) 0.5106(10) 0.061(2) Uani 0.28 1 d . . P B 1
F13C F 0.6119(16) 0.3612(15) 0.4114(4) 0.056(3) Uani 0.28 1 d . . P B 3
C39A C 0.411(2) 0.7126(17) 0.2480(12) 0.049(2) Uani 0.3068 1 d . . P D 2
H39D H 0.3344 0.7100 0.2219 0.073 Uiso 0.3068 1 calc GR . P D 2
H39E H 0.4409 0.7773 0.2926 0.073 Uiso 0.3068 1 calc GR . P D 2
H39F H 0.3958 0.6348 0.2662 0.073 Uiso 0.3068 1 calc GR . P D 2
C33A C 0.5052(11) 0.7362(12) 0.1921(7) 0.0457(12) Uani 0.3068 1 d . . P D 2
C34A C 0.4780(11) 0.7729(13) 0.1227(8) 0.0487(9) Uani 0.3068 1 d G . P D 2
H34A H 0.4036 0.7834 0.1135 0.058 Uiso 0.3068 1 calc R . P D 2
C35A C 0.5596(12) 0.7942(13) 0.0670(6) 0.0497(9) Uani 0.3068 1 d G . P D 2
H35A H 0.5410 0.8193 0.0196 0.060 Uiso 0.3068 1 calc R . P D 2
C36A C 0.6684(11) 0.7789(12) 0.0806(7) 0.0476(14) Uani 0.3068 1 d G . P D 2
H36A H 0.7242 0.7934 0.0425 0.057 Uiso 0.3068 1 calc R . P D 2
C37A C 0.6956(10) 0.7422(12) 0.1499(8) 0.0452(14) Uani 0.3068 1 d G . P D 2
H37A H 0.7700 0.7317 0.1592 0.054 Uiso 0.3068 1 calc R . P D 2
C38A C 0.6140(12) 0.7209(13) 0.2056(6) 0.0437(8) Uani 0.3068 1 d G . P D 2
H38A H 0.6326 0.6958 0.2530 0.052 Uiso 0.3068 1 calc R . P D 2

loop_
_atom_site_aniso_label
_atom_site_aniso_U_11
_atom_site_aniso_U_22
_atom_site_aniso_U_33
_atom_site_aniso_U_23
_atom_site_aniso_U_13
_atom_site_aniso_U_12
Rh1 0.0230(2) 0.0207(2) 0.0194(2) 0.01161(13) 0.00226(13) 0.01162(14)
P1 0.0225(5) 0.0199(5) 0.0178(5) 0.0129(4) 0.0012(4) 0.0113(4)
S1 0.0308(6) 0.0355(6) 0.0303(6) 0.0033(5) 0.0020(5) 0.0159(5)
F11 0.0362(16) 0.0547(19) 0.0293(14) 0.0185(13) 0.0097(12) 0.0104(14)
O4 0.0312(17) 0.0273(16) 0.0224(15) 0.0103(12) 0.0041(13) 0.0117(13)
F10 0.0555(19) 0.0331(15) 0.0263(14) 0.0119(11) 0.0031(13) 0.0232(13)
O3 0.0326(17) 0.0239(15) 0.0226(15) 0.0116(12) -0.0002(13) 0.0150(13)
F12 0.0554(19) 0.0466(17) 0.0237(13) 0.0219(12) 0.0017(12) 0.0314(15)
F18B 0.049(15) 0.042(2) 0.070(17) 0.003(5) 0.004(8) 0.032(3)
F16B 0.042(4) 0.047(4) 0.0372(17) 0.0041(18) -0.0071(18) 0.029(3)
O2 0.0384(19) 0.0324(17) 0.0301(17) 0.0175(14) -0.0012(14) 0.0223(15)
F1 0.055(2) 0.070(2) 0.0407(17) 0.0377(16) 0.0121(15) 0.0374(18)
O6 0.042(2) 0.046(2) 0.0302(18) 0.0014(15) -0.0009(15) 0.0272(17)
F3 0.077(3) 0.055(2) 0.0282(16) 0.0189(15) -0.0152(16) -0.0053(18)
F9 0.078(3) 0.0259(16) 0.080(3) 0.0104(16) 0.031(2) 0.0220(16)
F20 0.0390(19) 0.069(2) 0.057(2) 0.0091(18) 0.0061(16) 0.0048(17)
F6 0.050(2) 0.054(2) 0.073(2) 0.0301(18) 0.0172(17) 0.0405(17)
O5 0.049(2) 0.0245(17) 0.0359(19) 0.0149(14) 0.0073(16) 0.0223(15)
C20 0.025(2) 0.021(2) 0.023(2) 0.0149(16) 0.0000(17) 0.0100(17)
F7 0.071(2) 0.0517(19) 0.064(2) 0.0334(17) 0.0375(19) 0.0455(18)
O1 0.0349(18) 0.0384(18) 0.0207(16) 0.0138(14) 0.0052(14) 0.0140(15)
F17B 0.033(4) 0.078(7) 0.076(9) 0.053(9) 0.017(5) 0.037(5)
F5 0.0299(16) 0.062(2) 0.067(2) 0.0101(18) -0.0061(16) 0.0191(15)
F8 0.105(4) 0.106(3) 0.058(2) 0.000(2) -0.014(2) 0.094(3)
O7 0.037(2) 0.057(3) 0.057(3) -0.002(2) 0.0010(18) 0.0229(19)
C12 0.029(2) 0.025(2) 0.039(3) 0.0148(19) 0.011(2) 0.0173(19)
F21 0.087(3) 0.040(2) 0.088(3) -0.0003(19) 0.024(2) 0.023(2)
N1 0.031(2) 0.030(2) 0.027(2) 0.0100(16) -0.0017(16) 0.0165(17)
C21 0.027(2) 0.021(2) 0.021(2) 0.0133(16) 0.0007(17) 0.0125(17)
F4 0.0374(18) 0.077(3) 0.082(3) 0.047(2) 0.0307(18) 0.0349(18)
C16 0.024(2) 0.0167(19) 0.021(2) 0.0099(16) 0.0007(16) 0.0090(16)
C11 0.036(3) 0.026(2) 0.026(2) 0.0127(18) 0.0100(19) 0.0139(19)
C1 0.034(2) 0.020(2) 0.029(2) 0.0169(18) 0.009(2) 0.0137(18)
C9 0.023(2) 0.026(2) 0.021(2) 0.0120(17) 0.0005(17) 0.0102(17)
O8 0.045(2) 0.051(2) 0.0276(18) 0.0059(16) 0.0027(16) 0.0141(18)
C6 0.039(3) 0.034(3) 0.037(3) 0.022(2) 0.002(2) 0.017(2)
C25 0.027(2) 0.022(2) 0.030(2) 0.0150(18) 0.0031(18) 0.0130(18)
C18 0.028(2) 0.021(2) 0.032(2) 0.0129(18) 0.0018(19) 0.0137(18)
C24 0.025(2) 0.022(2) 0.020(2) 0.0132(16) 0.0016(17) 0.0116(17)
F19 0.080(3) 0.065(3) 0.066(3) 0.037(2) 0.001(2) 0.023(2)
C13 0.031(2) 0.025(2) 0.025(2) 0.0156(18) 0.0041(18) 0.0172(19)
C23 0.035(3) 0.027(2) 0.029(2) 0.0165(19) 0.0013(19) 0.0151(19)
C14 0.041(3) 0.039(3) 0.023(2) 0.018(2) 0.003(2) 0.008(2)
C5 0.032(2) 0.032(2) 0.022(2) 0.0124(18) 0.0039(19) 0.020(2)
C27 0.035(3) 0.024(2) 0.029(2) 0.0103(18) 0.0027(19) 0.0150(19)
C4 0.030(2) 0.026(2) 0.026(2) 0.0106(17) 0.0012(18) 0.0178(19)
C17 0.027(2) 0.024(2) 0.021(2) 0.0141(17) 0.0023(17) 0.0111(17)
C29 0.028(2) 0.028(2) 0.019(2) 0.0152(17) 0.0031(17) 0.0152(18)
C26 0.033(3) 0.028(2) 0.031(2) 0.0107(19) 0.001(2) 0.012(2)
C7 0.033(3) 0.042(3) 0.032(3) 0.007(2) -0.011(2) 0.018(2)
C31 0.040(3) 0.034(3) 0.029(2) 0.015(2) 0.008(2) 0.026(2)
C19 0.034(2) 0.024(2) 0.026(2) 0.0192(18) 0.0006(19) 0.0147(18)
C10 0.036(3) 0.026(2) 0.020(2) 0.0121(17) 0.0023(18) 0.0124(19)
C3 0.032(3) 0.033(3) 0.034(3) 0.014(2) 0.005(2) 0.015(2)
C32 0.026(2) 0.035(3) 0.019(2) 0.0053(18) 0.0013(17) 0.0098(19)
C28 0.032(2) 0.023(2) 0.023(2) 0.0173(17) 0.0070(18) 0.0146(18)
C8 0.028(2) 0.0182(19) 0.022(2) 0.0112(16) 0.0023(17) 0.0133(17)
C2 0.031(2) 0.037(3) 0.030(2) 0.017(2) 0.0076(19) 0.020(2)
C66 0.049(3) 0.046(3) 0.042(3) 0.006(2) 0.003(3) 0.020(3)
C15 0.037(3) 0.040(3) 0.048(3) 0.022(2) 0.011(2) 0.026(2)
C22 0.047(3) 0.028(2) 0.039(3) 0.014(2) 0.004(2) 0.024(2)
F2 0.0503(19) 0.0554(19) 0.0309(15) 0.0289(14) 0.0149(14) 0.0176(15)
C30 0.037(3) 0.038(3) 0.050(3) 0.000(2) -0.007(2) 0.017(2)
F14B 0.033(3) 0.057(4) 0.086(5) -0.022(4) -0.020(3) 0.026(3)
F13B 0.051(4) 0.040(5) 0.054(4) -0.018(3) -0.010(3) 0.022(4)
F15C 0.040(3) 0.033(3) 0.079(5) -0.011(3) -0.015(3) 0.020(3)
C33 0.0566(19) 0.0287(17) 0.0470(19) 0.0086(17) -0.0019(18) 0.0185(16)
C38 0.0560(16) 0.0288(14) 0.0478(15) 0.0079(13) -0.0044(14) 0.0194(13)
C37 0.0576(19) 0.0312(17) 0.0488(18) 0.0078(17) -0.0044(18) 0.0163(16)
C36 0.0607(16) 0.0346(14) 0.0480(16) 0.0078(14) -0.0065(15) 0.0145(14)
C35 0.0605(16) 0.0341(14) 0.0475(15) 0.0077(14) -0.0059(14) 0.0162(14)
C34 0.0583(19) 0.0324(17) 0.0480(19) 0.0073(17) -0.0036(18) 0.0180(17)
C39 0.059(4) 0.036(3) 0.052(4) 0.009(3) 0.010(3) 0.018(3)
F17A 0.033(4) 0.078(7) 0.076(9) 0.053(9) 0.017(5) 0.037(5)
F16A 0.042(4) 0.047(4) 0.0372(17) 0.0041(18) -0.0071(18) 0.029(3)
F18A 0.049(15) 0.042(2) 0.070(17) 0.003(5) 0.004(8) 0.032(3)
F14A 0.034(4) 0.057(4) 0.073(5) -0.017(4) -0.022(4) 0.020(4)
F15A 0.038(3) 0.051(4) 0.090(5) -0.014(4) -0.015(3) 0.019(3)
F13A 0.050(4) 0.042(4) 0.072(4) -0.010(4) -0.014(3) 0.016(4)
F14C 0.033(3) 0.046(4) 0.083(5) -0.011(4) -0.020(3) 0.026(3)
F15B 0.043(4) 0.043(4) 0.084(5) -0.007(4) -0.018(4) 0.012(3)
F13C 0.050(4) 0.047(5) 0.057(4) -0.004(4) -0.019(3) 0.012(4)
C39A 0.062(3) 0.033(3) 0.052(3) 0.008(3) 0.001(3) 0.019(3)
C33A 0.0576(19) 0.0307(17) 0.0482(19) 0.0076(17) -0.0046(18) 0.0183(17)
C34A 0.0605(16) 0.0341(14) 0.0475(15) 0.0077(14) -0.0059(14) 0.0162(14)
C35A 0.0607(16) 0.0346(14) 0.0480(16) 0.0078(14) -0.0065(15) 0.0145(14)
C36A 0.059(2) 0.032(2) 0.049(2) 0.008(2) -0.007(2) 0.0162(19)
C37A 0.057(2) 0.029(2) 0.049(2) 0.008(2) -0.006(2) 0.0182(19)
C38A 0.0560(16) 0.0288(14) 0.0478(15) 0.0079(13) -0.0044(14) 0.0194(13)

loop_
_atom_type_symbol
_atom_type_description
_atom_type_scat_dispersion_real
_atom_type_scat_dispersion_imag
_atom_type_scat_source
C C 0.0181 0.0091 'International Tables Vol C Tables 4.2.6.8 and 6.1.1.4'
H H 0.0000 0.0000 'International Tables Vol C Tables 4.2.6.8 and 6.1.1.4'
F F 0.0727 0.0534 'International Tables Vol C Tables 4.2.6.8 and 6.1.1.4'
N N 0.0311 0.0180 'International Tables Vol C Tables 4.2.6.8 and 6.1.1.4'
O O 0.0492 0.0322 'International Tables Vol C Tables 4.2.6.8 and 6.1.1.4'
P P 0.2955 0.4335 'International Tables Vol C Tables 4.2.6.8 and 6.1.1.4'
Rh Rh 0.0927 3.6045 'International Tables Vol C Tables 4.2.6.8 and 6.1.1.4'
S S 0.3331 0.5567 'International Tables Vol C Tables 4.2.6.8 and 6.1.1.4'

loop_
_geom_angle_atom_site_label_1
_geom_angle_atom_site_label_2
_geom_angle_atom_site_label_3
_geom_angle
O4 Rh1 P1 95.66(9)
O3 Rh1 P1 91.42(9)
O3 Rh1 O4 82.99(12)
O3 Rh1 C4 81.59(15)
C1 Rh1 P1 91.44(14)
C1 Rh1 O4 172.47(16)
C1 Rh1 O3 94.36(15)
C1 Rh1 C4 84.79(19)
C4 Rh1 P1 171.76(13)
C4 Rh1 O4 87.84(16)
C32 Rh1 P1 94.46(14)
C32 Rh1 O4 92.45(16)
C32 Rh1 O3 172.90(16)
C32 Rh1 C1 89.48(19)
C32 Rh1 C4 92.84(19)
C16 P1 Rh1 114.49(14)
C16 P1 C24 103.80(19)
C24 P1 Rh1 116.30(15)
C8 P1 Rh1 114.53(14)
C8 P1 C16 105.8(2)
C8 P1 C24 100.3(2)
O6 S1 C66 103.3(3)
O7 S1 O6 114.6(2)
O7 S1 O8 116.1(3)
O7 S1 C66 104.7(3)
O8 S1 O6 113.7(2)
O8 S1 C66 102.1(3)
Rh1 O4 H4A 109.7
Rh1 O4 H4B 109.7
H4A O4 H4B 109.3
C5 O3 Rh1 109.7(3)
C5 O2 C6 116.5(4)
C21 C20 C23 118.0(4)
C19 C20 C21 120.8(4)
C19 C20 C23 121.1(4)
C11 C12 C15 121.0(4)
C13 C12 C11 120.2(4)
C13 C12 C15 118.8(4)
C5 N1 C4 118.0(4)
C5 N1 C7 124.1(4)
C7 N1 C4 117.8(4)
C20 C21 H21 120.4
C16 C21 C20 119.1(4)
C16 C21 H21 120.4
C21 C16 P1 119.2(3)
C17 C16 P1 120.3(3)
C17 C16 C21 120.1(4)
C12 C11 H11 120.3
C10 C11 C12 119.4(4)
C10 C11 H11 120.3
O1 C1 Rh1 124.5(4)
O1 C1 C2 124.7(4)
C2 C1 Rh1 110.9(3)
C10 C9 H9 120.2
C10 C9 C8 119.7(4)
C8 C9 H9 120.2
O2 C6 H6A 109.5
O2 C6 H6B 109.5
O2 C6 H6C 109.5
H6A C6 H6B 109.5
H6A C6 H6C 109.5
H6B C6 H6C 109.5
C24 C25 H25 119.7
C26 C25 H25 119.7
C26 C25 C24 120.7(4)
C17 C18 C22 119.7(4)
C19 C18 C17 120.2(4)
C19 C18 C22 120.0(4)
C25 C24 P1 121.4(3)
C25 C24 C29 118.8(4)
C29 C24 P1 119.7(3)
C12 C13 H13 120.0
C8 C13 C12 119.9(4)
C8 C13 H13 120.0
F11 C23 F10 106.6(4)
F11 C23 F12 107.1(4)
F11 C23 C20 112.0(4)
F10 C23 F12 107.2(4)
F10 C23 C20 112.2(4)
F12 C23 C20 111.5(4)
F1 C14 F3 106.2(5)
F1 C14 C10 112.4(4)
F1 C14 F2 107.2(4)
F3 C14 C10 111.1(4)
F2 C14 F3 106.8(4)
F2 C14 C10 112.8(5)
O3 C5 O2 118.9(4)
O3 C5 N1 124.0(4)
N1 C5 O2 117.1(4)
C26 C27 H27 121.0
C28 C27 H27 121.0
C28 C27 C26 117.9(4)
Rh1 C4 H4 110.2
N1 C4 Rh1 104.9(3)
N1 C4 H4 110.2
N1 C4 C3 112.4(4)
C3 C4 Rh1 108.7(3)
C3 C4 H4 110.2
C16 C17 C18 119.6(4)
C16 C17 H17 120.2
C18 C17 H17 120.2
C24 C29 H29 120.2
C28 C29 C24 119.5(4)
C28 C29 H29 120.2
C25 C26 C27 121.2(5)
C25 C26 C30 121.4(4)
C27 C26 C30 117.4(4)
N1 C7 H7A 109.5
N1 C7 H7B 109.5
N1 C7 H7C 109.5
H7A C7 H7B 109.5
H7A C7 H7C 109.5
H7B C7 H7C 109.5
F18B C31 F16B 111(5)
F18B C31 C28 111(4)
F16B C31 C28 113.1(5)
F17B C31 F18B 104(3)
F17B C31 F16B 108.8(7)
F17B C31 C28 109.0(10)
F17A C31 C28 115.9(14)
F17A C31 F16A 107.3(9)
F17A C31 F18A 107(4)
F16A C31 C28 109.9(7)
F18A C31 C28 116(6)
F18A C31 F16A 100(6)
C20 C19 C18 120.0(4)
C20 C19 H19 120.0
C18 C19 H19 120.0
C11 C10 C9 121.2(4)
C11 C10 C14 121.6(4)
C9 C10 C14 117.2(4)
C4 C3 H3A 109.8
C4 C3 H3B 109.8
C4 C3 C2 109.3(4)
H3A C3 H3B 108.3
C2 C3 H3A 109.8
C2 C3 H3B 109.8
O5 C32 Rh1 176.2(4)
C27 C28 C29 121.9(4)
C27 C28 C31 119.3(4)
C29 C28 C31 118.8(4)
C9 C8 P1 115.8(3)
C13 C8 P1 124.6(3)
C13 C8 C9 119.5(4)
C1 C2 C3 109.9(4)
C1 C2 H2A 109.7
C1 C2 H2B 109.7
C3 C2 H2A 109.7
C3 C2 H2B 109.7
H2A C2 H2B 108.2
F20 C66 S1 111.1(4)
F20 C66 F19 107.1(5)
F21 C66 S1 111.9(4)
F21 C66 F20 107.8(5)
F21 C66 F19 107.8(5)
F19 C66 S1 110.9(4)
F6 C15 C12 111.3(4)
F5 C15 F6 106.8(4)
F5 C15 C12 111.6(4)
F4 C15 F6 107.6(4)
F4 C15 F5 106.4(5)
F4 C15 C12 112.8(4)
F9 C22 F8 105.6(4)
F9 C22 C18 112.2(5)
F7 C22 F9 105.7(4)
F7 C22 F8 106.8(5)
F7 C22 C18 114.4(4)
F8 C22 C18 111.6(4)
F14B C30 C26 114.9(5)
F14B C30 F13B 107.4(8)
F14B C30 F15B 99.1(11)
F13B C30 C26 114.0(6)
F15C C30 C26 111.9(5)
F14A C30 C26 108.4(6)
F15A C30 C26 108.8(7)
F15A C30 F14A 100.9(11)
F13A C30 C26 121.0(7)
F13A C30 F14A 107.2(11)
F13A C30 F15A 108.8(11)
F14C C30 C26 115.4(7)
F14C C30 F15C 101.5(10)
F14C C30 F13C 112.0(12)
F15B C30 C26 111.7(7)
F15B C30 F13B 108.6(10)
F13C C30 C26 110.8(8)
F13C C30 F15C 104.4(9)
C38 C33 C34 120.0
C38 C33 C39 121.9(5)
C34 C33 C39 118.1(5)
C33 C38 H38 120.0
C33 C38 C37 120.0
C37 C38 H38 120.0
C38 C37 H37 120.0
C36 C37 C38 120.0
C36 C37 H37 120.0
C37 C36 H36 120.0
C35 C36 C37 120.0
C35 C36 H36 120.0
C36 C35 H35 120.0
C36 C35 C34 120.0
C34 C35 H35 120.0
C33 C34 H34 120.0
C35 C34 C33 120.0
C35 C34 H34 120.0
C33 C39 H39A 109.5
C33 C39 H39B 109.5
C33 C39 H39C 109.5
H39A C39 H39B 109.5
H39A C39 H39C 109.5
H39B C39 H39C 109.5
H39D C39A H39E 109.5
H39D C39A H39F 109.5
H39E C39A H39F 109.5
C33A C39A H39D 109.5
C33A C39A H39E 109.5
C33A C39A H39F 109.5
C34A C33A C39A 116.5(11)
C34A C33A C38A 120.0
C38A C33A C39A 123.5(11)
C33A C34A H34A 120.0
C33A C34A C35A 120.0
C35A C34A H34A 120.0
C34A C35A H35A 120.0
C34A C35A C36A 120.0
C36A C35A H35A 120.0
C35A C36A H36A 120.0
C37A C36A C35A 120.0
C37A C36A H36A 120.0
C36A C37A H37A 120.0
C36A C37A C38A 120.0
C38A C37A H37A 120.0
C33A C38A H38A 120.0
C37A C38A C33A 120.0
C37A C38A H38A 120.0

loop_
_geom_bond_atom_site_label_1
_geom_bond_atom_site_label_2
_geom_bond_distance
Rh1 P1 2.4358(11)
Rh1 O4 2.272(3)
Rh1 O3 2.077(3)
Rh1 C1 2.022(5)
Rh1 C4 2.079(5)
Rh1 C32 1.856(5)
P1 C16 1.831(4)
P1 C24 1.839(5)
P1 C8 1.824(5)
S1 O6 1.449(4)
S1 O7 1.425(4)
S1 O8 1.446(4)
S1 C66 1.810(6)
F11 C23 1.332(6)
O4 H4A 0.8747
O4 H4B 0.8751
F10 C23 1.336(6)
O3 C5 1.267(6)
F12 C23 1.340(5)
F18B C31 1.334(5)
F16B C31 1.334(5)
O2 C6 1.443(6)
O2 C5 1.336(6)
F1 C14 1.322(7)
F3 C14 1.332(6)
F9 C22 1.329(7)
F20 C66 1.328(7)
F6 C15 1.339(6)
O5 C32 1.139(6)
C20 C21 1.401(6)
C20 C23 1.501(7)
C20 C19 1.370(7)
F7 C22 1.311(7)
O1 C1 1.197(6)
F17B C31 1.333(5)
F5 C15 1.336(7)
F8 C22 1.341(7)
C12 C11 1.395(7)
C12 C13 1.393(7)
C12 C15 1.490(7)
F21 C66 1.325(7)
N1 C5 1.296(6)
N1 C4 1.484(6)
N1 C7 1.471(6)
C21 H21 0.9500
C21 C16 1.397(6)
F4 C15 1.329(7)
C16 C17 1.386(7)
C11 H11 0.9500
C11 C10 1.368(7)
C1 C2 1.516(7)
C9 H9 0.9500
C9 C10 1.389(7)
C9 C8 1.396(6)
C6 H6A 0.9800
C6 H6B 0.9800
C6 H6C 0.9800
C25 H25 0.9500
C25 C24 1.392(6)
C25 C26 1.370(7)
C18 C17 1.402(6)
C18 C19 1.382(7)
C18 C22 1.489(7)
C24 C29 1.396(7)
F19 C66 1.343(7)
C13 H13 0.9500
C13 C8 1.388(7)
C14 C10 1.512(6)
C14 F2 1.322(6)
C27 H27 0.9500
C27 C26 1.391(7)
C27 C28 1.380(7)
C4 H4 1.0000
C4 C3 1.507(7)
C17 H17 0.9500
C29 H29 0.9500
C29 C28 1.385(7)
C26 C30 1.493(7)
C7 H7A 0.9800
C7 H7B 0.9800
C7 H7C 0.9800
C31 C28 1.506(7)
C31 F17A 1.332(5)
C31 F16A 1.335(5)
C31 F18A 1.334(5)
C19 H19 0.9500
C3 H3A 0.9900
C3 H3B 0.9900
C3 C2 1.527(7)
C2 H2A 0.9900
C2 H2B 0.9900
C30 F14B 1.333(5)
C30 F13B 1.345(5)
C30 F15C 1.346(5)
C30 F14A 1.347(5)
C30 F15A 1.343(5)
C30 F13A 1.336(5)
C30 F14C 1.337(5)
C30 F15B 1.341(5)
C30 F13C 1.341(5)
C33 C38 1.3900
C33 C34 1.3900
C33 C39 1.500(10)
C38 H38 0.9500
C38 C37 1.3900
C37 H37 0.9500
C37 C36 1.3900
C36 H36 0.9500
C36 C35 1.3900
C35 H35 0.9500
C35 C34 1.3900
C34 H34 0.9500
C39 H39A 0.9800
C39 H39B 0.9800
C39 H39C 0.9800
C39A H39D 0.9800
C39A H39E 0.9800
C39A H39F 0.9800
C39A C33A 1.50(2)
C33A C34A 1.3900
C33A C38A 1.3900
C34A H34A 0.9500
C34A C35A 1.3900
C35A H35A 0.9500
C35A C36A 1.3900
C36A H36A 0.9500
C36A C37A 1.3900
C37A H37A 0.9500
C37A C38A 1.3900
C38A H38A 0.9500

loop_
_geom_torsion_atom_site_label_1
_geom_torsion_atom_site_label_2
_geom_torsion_atom_site_label_3
_geom_torsion_atom_site_label_4
_geom_torsion
Rh1 P1 C16 C21 91.0(3)
Rh1 P1 C16 C17 -81.8(4)
Rh1 P1 C24 C25 -170.7(3)
Rh1 P1 C24 C29 13.2(4)
Rh1 P1 C8 C9 -33.3(4)
Rh1 P1 C8 C13 150.2(3)
Rh1 O3 C5 O2 168.8(3)
Rh1 O3 C5 N1 -11.2(6)
Rh1 C1 C2 C3 -31.6(4)
Rh1 C4 C3 C2 -36.4(5)
P1 C16 C17 C18 175.1(3)
P1 C24 C29 C28 175.9(3)
F18B C31 C28 C27 -23(4)
F18B C31 C28 C29 159(4)
F16B C31 C28 C27 -147.7(5)
F16B C31 C28 C29 33.9(6)
F1 C14 C10 C11 124.9(5)
F1 C14 C10 C9 -54.4(6)
O6 S1 C66 F20 -57.1(4)
O6 S1 C66 F21 -177.7(4)
O6 S1 C66 F19 61.9(5)
F3 C14 C10 C11 -116.3(5)
F3 C14 C10 C9 64.4(7)
C20 C21 C16 P1 -175.0(3)
C20 C21 C16 C17 -2.2(6)
O1 C1 C2 C3 149.6(5)
F17B C31 C28 C27 91.3(10)
F17B C31 C28 C29 -87.1(9)
O7 S1 C66 F20 -177.4(4)
O7 S1 C66 F21 62.1(5)
O7 S1 C66 F19 -58.4(5)
C12 C11 C10 C9 -0.8(7)
C12 C11 C10 C14 -180.0(4)
C12 C13 C8 P1 177.8(3)
C12 C13 C8 C9 1.4(7)
N1 C4 C3 C2 79.3(5)
C21 C20 C23 F11 -76.5(5)
C21 C20 C23 F10 43.3(6)
C21 C20 C23 F12 163.5(4)
C21 C20 C19 C18 -0.2(7)
C21 C16 C17 C18 2.3(6)
C16 P1 C24 C25 -44.1(4)
C16 P1 C24 C29 139.9(3)
C16 P1 C8 C9 -160.4(3)
C16 P1 C8 C13 23.1(4)
C11 C12 C13 C8 0.0(7)
C11 C12 C15 F6 116.5(5)
C11 C12 C15 F5 -124.3(5)
C11 C12 C15 F4 -4.6(7)
O8 S1 C66 F20 61.2(5)
O8 S1 C66 F21 -59.4(5)
O8 S1 C66 F19 -179.9(4)
C6 O2 C5 O3 -1.4(6)
C6 O2 C5 N1 178.6(4)
C25 C24 C29 C28 -0.3(6)
C25 C26 C30 F14B 3.2(10)
C25 C26 C30 F13B 127.7(7)
C25 C26 C30 F15C -144.2(7)
C25 C26 C30 F14A 41.0(10)
C25 C26 C30 F15A -67.8(11)
C25 C26 C30 F13A 165.2(12)
C25 C26 C30 F14C -28.8(12)
C25 C26 C30 F15B -108.6(12)
C25 C26 C30 F13C 99.7(10)
C24 P1 C16 C21 -36.8(4)
C24 P1 C16 C17 150.4(4)
C24 P1 C8 C9 91.9(4)
C24 P1 C8 C13 -84.6(4)
C24 C25 C26 C27 -0.6(7)
C24 C25 C26 C30 179.4(4)
C24 C29 C28 C27 1.0(6)
C24 C29 C28 C31 179.4(4)
C13 C12 C11 C10 -0.3(7)
C13 C12 C15 F6 -64.3(6)
C13 C12 C15 F5 54.8(6)
C13 C12 C15 F4 174.6(5)
C23 C20 C21 C16 179.0(4)
C23 C20 C19 C18 -178.0(4)
C5 N1 C4 Rh1 7.9(5)
C5 N1 C4 C3 -110.0(5)
C27 C26 C30 F14B -176.8(9)
C27 C26 C30 F13B -52.3(8)
C27 C26 C30 F15C 35.8(8)
C27 C26 C30 F14A -139.0(9)
C27 C26 C30 F15A 112.2(11)
C27 C26 C30 F13A -14.8(13)
C27 C26 C30 F14C 151.2(11)
C27 C26 C30 F15B 71.4(12)
C27 C26 C30 F13C -80.3(10)
C4 N1 C5 O3 2.2(7)
C4 N1 C5 O2 -177.8(4)
C4 C3 C2 C1 44.9(5)
C17 C18 C19 C20 0.3(7)
C17 C18 C22 F9 102.6(5)
C17 C18 C22 F7 -17.8(7)
C17 C18 C22 F8 -139.2(5)
C26 C25 C24 P1 -176.0(4)
C26 C25 C24 C29 0.1(6)
C26 C27 C28 C29 -1.5(7)
C26 C27 C28 C31 -179.8(4)
C7 N1 C5 O3 -179.6(4)
C7 N1 C5 O2 0.3(7)
C7 N1 C4 Rh1 -170.3(4)
C7 N1 C4 C3 71.7(5)
C19 C20 C21 C16 1.1(7)
C19 C20 C23 F11 101.4(5)
C19 C20 C23 F10 -138.8(4)
C19 C20 C23 F12 -18.6(6)
C19 C18 C17 C16 -1.4(7)
C19 C18 C22 F9 -77.8(6)
C19 C18 C22 F7 161.8(5)
C19 C18 C22 F8 40.4(7)
C10 C9 C8 P1 -179.1(3)
C10 C9 C8 C13 -2.5(7)
C28 C27 C26 C25 1.3(7)
C28 C27 C26 C30 -178.7(4)
C8 P1 C16 C21 -141.9(3)
C8 P1 C16 C17 45.3(4)
C8 P1 C24 C25 65.2(4)
C8 P1 C24 C29 -110.9(4)
C8 C9 C10 C11 2.2(7)
C8 C9 C10 C14 -178.6(4)
C15 C12 C11 C10 178.8(4)
C15 C12 C13 C8 -179.2(4)
C22 C18 C17 C16 178.2(4)
C22 C18 C19 C20 -179.3(5)
F2 C14 C10 C11 3.5(7)
F2 C14 C10 C9 -175.7(4)
C33 C38 C37 C36 0.0
C38 C33 C34 C35 0.0
C38 C37 C36 C35 0.0
C37 C36 C35 C34 0.0
C36 C35 C34 C33 0.0
C34 C33 C38 C37 0.0
C39 C33 C38 C37 -179.0(6)
C39 C33 C34 C35 179.0(6)
F17A C31 C28 C27 113.0(12)
F17A C31 C28 C29 -65.4(13)
F16A C31 C28 C27 -125.1(6)
F16A C31 C28 C29 56.5(7)
F18A C31 C28 C27 -13(5)
F18A C31 C28 C29 168(5)
C39A C33A C34A C35A -178.6(13)
C39A C33A C38A C37A 178.5(14)
C33A C34A C35A C36A 0.0
C34A C33A C38A C37A 0.0
C34A C35A C36A C37A 0.0
C35A C36A C37A C38A 0.0
C36A C37A C38A C33A 0.0
C38A C33A C34A C35A 0.0
